data_1506847
loop_
_publ_author_name
'Masuda, Mitsutoshi'
'Shimizu, Toshimi'

_publ_section_title
;
 Lipid Nanotubes and Microtubes:&#x00A0; Experimental Evidence for
 Unsymmetrical Monolayer Membrane Formation from Unsymmetrical
 Bolaamphiphiles
;
_journal_issue 14
_journal_name_full Langmuir
_journal_page_first 5969
_journal_paper_doi 10.1021/la049085y
_journal_volume 20
_journal_year 2004
_chemical_formula_sum 'C20 H36 N Na O8'
_chemical_formula_weight 441.49
_chemical_name_systematic
; 
 12-[(N-beta-D-glucopyranosyl)carbamoyl]dodecanoic acid
;
_space_group_IT_number 4
_symmetry_cell_setting monoclinic
_symmetry_space_group_name_Hall 'P 2yb'
_symmetry_space_group_name_H-M 'P 1 21 1'
_atom_sites_solution_hydrogens geom
_atom_sites_solution_primary direct
_atom_sites_solution_secondary difmap
_audit_creation_method SHELXL-97
_cell_angle_alpha 90.00
_cell_angle_beta 91.460(2)
_cell_angle_gamma 90.00
_cell_formula_units_Z 2
_cell_length_a 8.6816(9)
_cell_length_b 4.8578(5)
_cell_length_c 26.250(3)
_cell_measurement_temperature 90(2)
_cell_volume 1106.7(2)
_computing_structure_refinement 'SHELXL-97 (Sheldrick, 1997)'
_computing_structure_solution 'SHELXS-97 (Sheldrick, 1990)'
_diffrn_ambient_temperature 90(2)
_diffrn_detector_area_resol_mean 8.366
_diffrn_measured_fraction_theta_full 0.990
_diffrn_measured_fraction_theta_max 0.990
_diffrn_radiation_monochromator graphite
_diffrn_radiation_source 'fine-focus sealed tube'
_diffrn_radiation_type MoK\a
_diffrn_radiation_wavelength 0.71073
_diffrn_reflns_av_R_equivalents 0.0248
_diffrn_reflns_av_sigmaI/netI 0.0498
_diffrn_reflns_limit_h_max 11
_diffrn_reflns_limit_h_min -8
_diffrn_reflns_limit_k_max 6
_diffrn_reflns_limit_k_min -6
_diffrn_reflns_limit_l_max 34
_diffrn_reflns_limit_l_min -34
_diffrn_reflns_number 7500
_diffrn_reflns_theta_full 27.87
_diffrn_reflns_theta_max 27.87
_diffrn_reflns_theta_min 1.55
_diffrn_standards_decay_% 0
_exptl_absorpt_coefficient_mu 0.117
_exptl_absorpt_correction_T_max 0.9977
_exptl_absorpt_correction_T_min 0.9405
_exptl_absorpt_correction_type empirical
_exptl_absorpt_process_details
; 
 SADABS; Sheldrick, 1996
;
_exptl_crystal_density_diffrn 1.325
_exptl_crystal_density_method 'not measured'
_exptl_crystal_F_000 476
_exptl_crystal_size_max 0.53
_exptl_crystal_size_mid 0.24
_exptl_crystal_size_min 0.02
_refine_diff_density_max 0.659
_refine_diff_density_min -0.690
_refine_diff_density_rms 0.089
_refine_ls_abs_structure_details 'Flack H D (1983), Acta Cryst. A39, 876-881'
_refine_ls_abs_structure_Flack 0.5(10)
_refine_ls_extinction_method none
_refine_ls_goodness_of_fit_ref 1.131
_refine_ls_hydrogen_treatment mixed
_refine_ls_matrix_type full
_refine_ls_number_parameters 286
_refine_ls_number_reflns 4834
_refine_ls_number_restraints 6
_refine_ls_restrained_S_all 1.130
_refine_ls_R_factor_all 0.0843
_refine_ls_R_factor_gt 0.0771
_refine_ls_shift/su_max 0.000
_refine_ls_shift/su_mean 0.000
_refine_ls_structure_factor_coef Fsqd
_refine_ls_weighting_details 'calc w=1/[\s^2^(Fo^2^)+(0.0768P)^2^+1.9510P] where P=(Fo^2^+2Fc^2^)/3'
_refine_ls_weighting_scheme calc
_refine_ls_wR_factor_gt 0.1806
_refine_ls_wR_factor_ref 0.1843
_reflns_number_gt 4326
_reflns_number_total 4834
_reflns_threshold_expression >2sigma(I)
_cod_data_source_file la049085ysi20040409_103021.cif
_cod_data_source_block mmasuda
_cod_original_sg_symbol_H-M 'P1 21 1'
_cod_database_code 1506847

loop_
_symmetry_equiv_pos_as_xyz
'x, y, z'
'-x, y+1/2, -z'

loop_
_atom_site_label
_atom_site_type_symbol
_atom_site_fract_x
_atom_site_fract_y
_atom_site_fract_z
_atom_site_U_iso_or_equiv
_atom_site_adp_type
_atom_site_occupancy
_atom_site_symmetry_multiplicity
_atom_site_calc_flag
_atom_site_refinement_flags
Na1 Na 0.9068(3) 0.5376(6) -0.43813(10) 0.0531(6) Uani 1 1 d .
C6 C 0.1099(4) 0.2866(8) 0.04772(14) 0.0137(7) Uani 1 1 d .
H6A H 0.1266 0.4871 0.0517 0.016 Uiso 1 1 calc R
H6B H 0.0159 0.2606 0.0261 0.016 Uiso 1 1 calc R
O4S O -0.4416(3) 0.5500(5) 0.48677(9) 0.0118(5) Uani 1 1 d D
C9 C 0.4087(4) 0.1712(9) -0.05789(14) 0.0137(7) Uani 1 1 d .
H9A H 0.5028 0.1971 -0.0363 0.016 Uiso 1 1 calc R
H9B H 0.3919 -0.0294 -0.0618 0.016 Uiso 1 1 calc R
C5 C 0.0830(4) 0.1636(8) 0.09944(14) 0.0129(7) Uani 1 1 d .
H5A H 0.0633 -0.0361 0.0955 0.016 Uiso 1 1 calc R
H5B H 0.1777 0.1855 0.1209 0.016 Uiso 1 1 calc R
C7 C 0.2458(4) 0.1649(8) 0.02045(13) 0.0121(7) Uani 1 1 d .
H7A H 0.3397 0.1878 0.0422 0.015 Uiso 1 1 calc R
H7B H 0.2282 -0.0350 0.0158 0.015 Uiso 1 1 calc R
C8 C 0.2731(4) 0.2930(9) -0.03060(13) 0.0130(7) Uani 1 1 d .
H8A H 0.2908 0.4929 -0.0259 0.016 Uiso 1 1 calc R
H8B H 0.1792 0.2704 -0.0524 0.016 Uiso 1 1 calc R
C11 C 0.5715(4) 0.1641(9) -0.13572(14) 0.0160(8) Uani 1 1 d .
H11A H 0.5555 -0.0375 -0.1373 0.019 Uiso 1 1 calc R
H11B H 0.6658 0.1985 -0.1147 0.019 Uiso 1 1 calc R
N1 N -0.2558(4) 0.4293(6) 0.29119(11) 0.0109(6) Uani 1 1 d D
O5S O -0.4423(3) 0.4826(5) 0.34916(9) 0.0098(5) Uani 1 1 d .
O2S O -0.0287(3) 0.4309(6) 0.37444(10) 0.0181(6) Uani 1 1 d D
C10 C 0.4365(4) 0.2932(8) -0.10988(14) 0.0141(7) Uani 1 1 d .
H10A H 0.3428 0.2683 -0.1317 0.017 Uiso 1 1 calc R
H10B H 0.4550 0.4934 -0.1062 0.017 Uiso 1 1 calc R
C13 C 0.7384(5) 0.1338(9) -0.21161(15) 0.0212(9) Uani 1 1 d .
H13A H 0.8302 0.1950 -0.1915 0.025 Uiso 1 1 calc R
H13B H 0.7287 -0.0676 -0.2068 0.025 Uiso 1 1 calc R
C4 C -0.0498(4) 0.2923(8) 0.12629(14) 0.0158(7) Uani 1 1 d .
H4A H -0.1446 0.2662 0.1051 0.019 Uiso 1 1 calc R
H4B H -0.0311 0.4928 0.1293 0.019 Uiso 1 1 calc R
O3S O -0.1329(3) 0.6950(6) 0.46242(10) 0.0162(6) Uani 1 1 d D
C3S C -0.2280(4) 0.5189(8) 0.43244(13) 0.0094(7) Uani 1 1 d .
H3S H -0.2143 0.3250 0.4445 0.011 Uiso 1 1 calc R
C3 C -0.0768(4) 0.1767(8) 0.17918(14) 0.0140(7) Uani 1 1 d .
H3A H -0.1010 -0.0221 0.1765 0.017 Uiso 1 1 calc R
H3B H 0.0182 0.1970 0.2005 0.017 Uiso 1 1 calc R
C1S C -0.2912(4) 0.3831(7) 0.34268(13) 0.0107(7) Uani 1 1 d .
H1S H -0.2867 0.1816 0.3504 0.013 Uiso 1 1 calc R
O6S O -0.6722(3) 0.8143(5) 0.38763(10) 0.0115(5) Uani 1 1 d D
O2 O 0.8688(3) 0.0665(8) -0.28827(11) 0.0270(7) Uani 1 1 d .
C2S C -0.1777(4) 0.5402(8) 0.37809(13) 0.0110(7) Uani 1 1 d .
H2S H -0.1762 0.7384 0.3678 0.013 Uiso 1 1 calc R
C12 C 0.5972(4) 0.2709(8) -0.18964(14) 0.0160(8) Uani 1 1 d .
H12A H 0.5055 0.2307 -0.2116 0.019 Uiso 1 1 calc R
H12B H 0.6121 0.4729 -0.1888 0.019 Uiso 1 1 calc R
C5S C -0.4952(4) 0.4405(7) 0.39911(13) 0.0097(7) Uani 1 1 d .
H5S H -0.4884 0.2400 0.4075 0.012 Uiso 1 1 calc R
C4S C -0.3942(4) 0.6000(7) 0.43656(13) 0.0086(7) Uani 1 1 d .
H4S H -0.4047 0.8011 0.4291 0.010 Uiso 1 1 calc R
C6S C -0.6609(4) 0.5274(8) 0.39900(13) 0.0117(7) Uani 1 1 d .
H6S1 H -0.7204 0.4203 0.3732 0.014 Uiso 1 1 calc R
H6S2 H -0.7047 0.4905 0.4328 0.014 Uiso 1 1 calc R
O1 O -0.2357(4) -0.0154(6) 0.26827(12) 0.0283(8) Uani 1 1 d .
C14 C 0.7669(4) 0.1872(9) -0.26677(14) 0.0154(7) Uani 1 1 d .
O3 O 0.6751(3) 0.3639(6) -0.28815(10) 0.0200(6) Uani 1 1 d .
C2 C -0.2081(5) 0.3243(8) 0.20435(14) 0.0162(8) Uani 1 1 d .
H2A H -0.1861 0.5242 0.2050 0.019 Uiso 1 1 calc R
H2B H -0.3038 0.2959 0.1837 0.019 Uiso 1 1 calc R
C1 C -0.2339(5) 0.2278(8) 0.25743(15) 0.0157(8) Uani 1 1 d .
H3T H -0.143(5) 0.642(10) 0.4978(6) 0.019 Uiso 1 1 d D
H2T H 0.006(5) 0.489(10) 0.3412(8) 0.019 Uiso 1 1 d D
H1N H -0.264(5) 0.636(2) 0.2830(16) 0.019 Uiso 1 1 d D
H4T H -0.475(5) 0.728(5) 0.4989(18) 0.019 Uiso 1 1 d D
H6T H -0.755(4) 0.872(10) 0.4095(14) 0.019 Uiso 1 1 d D

loop_
_atom_site_aniso_label
_atom_site_aniso_U_11
_atom_site_aniso_U_22
_atom_site_aniso_U_33
_atom_site_aniso_U_23
_atom_site_aniso_U_13
_atom_site_aniso_U_12
Na1 0.0516(14) 0.0480(15) 0.0595(15) 0.0020(13) 0.0010(11) -0.0016(12)
C6 0.0154(17) 0.0119(17) 0.0139(17) -0.0001(15) 0.0020(13) 0.0012(14)
O4S 0.0111(12) 0.0126(13) 0.0121(12) -0.0004(11) 0.0058(9) 0.0028(10)
C9 0.0125(17) 0.0135(18) 0.0151(17) -0.0033(15) 0.0018(13) 0.0024(14)
C5 0.0120(16) 0.0125(18) 0.0144(17) -0.0004(15) 0.0033(13) -0.0017(14)
C7 0.0120(16) 0.0122(17) 0.0121(17) -0.0004(14) 0.0009(13) -0.0010(14)
C8 0.0124(16) 0.0143(17) 0.0124(16) -0.0015(15) 0.0015(13) 0.0027(14)
C11 0.0159(18) 0.0165(19) 0.0155(18) -0.0036(16) 0.0034(14) 0.0037(15)
N1 0.0174(15) 0.0050(14) 0.0104(14) -0.0003(12) 0.0004(11) 0.0027(12)
O5S 0.0082(11) 0.0092(12) 0.0122(12) -0.0020(10) 0.0018(9) 0.0023(9)
O2S 0.0068(12) 0.0289(17) 0.0187(13) 0.0108(12) 0.0047(10) 0.0040(11)
C10 0.0144(17) 0.0140(18) 0.0139(17) -0.0006(15) 0.0004(13) 0.0049(15)
C13 0.0206(19) 0.025(2) 0.0189(19) 0.0025(18) 0.0102(15) 0.0046(17)
C4 0.0202(18) 0.0129(18) 0.0145(17) -0.0018(16) 0.0036(14) -0.0011(15)
O3S 0.0132(12) 0.0253(15) 0.0099(12) 0.0033(11) -0.0026(10) -0.0105(11)
C3S 0.0065(15) 0.0094(16) 0.0122(16) 0.0027(14) -0.0007(12) -0.0016(13)
C3 0.0178(18) 0.0095(17) 0.0150(18) 0.0013(15) 0.0044(14) 0.0010(14)
C1S 0.0117(16) 0.0069(16) 0.0136(16) -0.0020(14) 0.0013(13) 0.0018(12)
O6S 0.0082(11) 0.0108(12) 0.0155(12) 0.0012(10) 0.0027(9) 0.0031(10)
O2 0.0216(15) 0.042(2) 0.0175(14) -0.0016(14) 0.0061(11) 0.0031(15)
C2S 0.0073(15) 0.0138(17) 0.0117(16) 0.0045(15) -0.0010(12) 0.0022(13)
C12 0.0186(18) 0.0160(19) 0.0134(17) 0.0014(16) 0.0018(14) 0.0023(15)
C5S 0.0096(15) 0.0084(16) 0.0112(16) 0.0030(13) 0.0022(12) -0.0016(13)
C4S 0.0064(14) 0.0089(16) 0.0106(16) 0.0006(13) 0.0014(12) 0.0023(12)
C6S 0.0108(16) 0.0122(17) 0.0122(17) -0.0006(15) -0.0007(13) 0.0006(14)
O1 0.055(2) 0.0058(13) 0.0246(15) 0.0020(12) 0.0157(14) 0.0010(13)
C14 0.0139(17) 0.0193(19) 0.0129(17) -0.0012(16) 0.0018(14) -0.0036(15)
O3 0.0228(14) 0.0232(16) 0.0140(13) 0.0006(12) 0.0014(11) -0.0021(12)
C2 0.027(2) 0.0101(18) 0.0116(16) 0.0008(15) 0.0058(14) 0.0020(16)
C1 0.025(2) 0.0096(19) 0.0130(18) 0.0009(14) 0.0053(15) 0.0013(14)

loop_
_atom_type_symbol
_atom_type_description
_atom_type_scat_dispersion_real
_atom_type_scat_dispersion_imag
_atom_type_scat_source
C C 0.0033 0.0016 'International Tables Vol C Tables 4.2.6.8 and 6.1.1.4'
H H 0.0000 0.0000 'International Tables Vol C Tables 4.2.6.8 and 6.1.1.4'
N N 0.0061 0.0033 'International Tables Vol C Tables 4.2.6.8 and 6.1.1.4'
O O 0.0106 0.0060 'International Tables Vol C Tables 4.2.6.8 and 6.1.1.4'
Na Na 0.0362 0.0249 'International Tables Vol C Tables 4.2.6.8 and 6.1.1.4'

loop_
_geom_angle_atom_site_label_1
_geom_angle_atom_site_label_2
_geom_angle_atom_site_label_3
_geom_angle
_geom_angle_site_symmetry_1
_geom_angle_site_symmetry_3
O3S Na1 O6S 116.00(13) 2_645 2_545
O3S Na1 O3S 91.26(10) 2_645 1_654
O6S Na1 O3S 120.35(12) 2_545 1_654
O3S Na1 O2S 107.88(12) 2_645 2_655
O6S Na1 O2S 105.47(12) 2_545 2_655
O3S Na1 O2S 115.21(12) 1_654 2_655
C5 C6 C7 114.3(3) . .
C5 C6 H6A 108.7 . .
C7 C6 H6A 108.7 . .
C5 C6 H6B 108.7 . .
C7 C6 H6B 108.7 . .
H6A C6 H6B 107.6 . .
C4S O4S H4T 105(3) . .
C10 C9 C8 114.6(3) . .
C10 C9 H9A 108.6 . .
C8 C9 H9A 108.6 . .
C10 C9 H9B 108.6 . .
C8 C9 H9B 108.6 . .
H9A C9 H9B 107.6 . .
C4 C5 C6 113.3(3) . .
C4 C5 H5A 108.9 . .
C6 C5 H5A 108.9 . .
C4 C5 H5B 108.9 . .
C6 C5 H5B 108.9 . .
H5A C5 H5B 107.7 . .
C8 C7 C6 113.7(3) . .
C8 C7 H7A 108.8 . .
C6 C7 H7A 108.8 . .
C8 C7 H7B 108.8 . .
C6 C7 H7B 108.8 . .
H7A C7 H7B 107.7 . .
C7 C8 C9 113.7(3) . .
C7 C8 H8A 108.8 . .
C9 C8 H8A 108.8 . .
C7 C8 H8B 108.8 . .
C9 C8 H8B 108.8 . .
H8A C8 H8B 107.7 . .
C10 C11 C12 114.2(3) . .
C10 C11 H11A 108.7 . .
C12 C11 H11A 108.7 . .
C10 C11 H11B 108.7 . .
C12 C11 H11B 108.7 . .
H11A C11 H11B 107.6 . .
C1 N1 C1S 123.8(3) . .
C1 N1 H1N 126(3) . .
C1S N1 H1N 110(2) . .
C1S O5S C5S 112.7(3) . .
C2S O2S Na1 124.4(2) . 2_645
C2S O2S H2T 105(3) . .
Na1 O2S H2T 129(3) 2_645 .
C11 C10 C9 112.7(3) . .
C11 C10 H10A 109.0 . .
C9 C10 H10A 109.0 . .
C11 C10 H10B 109.0 . .
C9 C10 H10B 109.0 . .
H10A C10 H10B 107.8 . .
C14 C13 C12 116.4(3) . .
C14 C13 H13A 108.2 . .
C12 C13 H13A 108.2 . .
C14 C13 H13B 108.2 . .
C12 C13 H13B 108.2 . .
H13A C13 H13B 107.3 . .
C5 C4 C3 114.3(3) . .
C5 C4 H4A 108.7 . .
C3 C4 H4A 108.7 . .
C5 C4 H4B 108.7 . .
C3 C4 H4B 108.7 . .
H4A C4 H4B 107.6 . .
C3S O3S Na1 131.9(2) . 2_655
C3S O3S Na1 114.8(2) . 1_456
Na1 O3S Na1 109.12(11) 2_655 1_456
C3S O3S H3T 108(3) . .
Na1 O3S H3T 119(3) 2_655 .
Na1 O3S H3T 13(3) 1_456 .
O3S C3S C4S 110.4(3) . .
O3S C3S C2S 107.9(3) . .
C4S C3S C2S 110.6(3) . .
O3S C3S H3S 109.3 . .
C4S C3S H3S 109.3 . .
C2S C3S H3S 109.3 . .
C2 C3 C4 111.0(3) . .
C2 C3 H3A 109.4 . .
C4 C3 H3A 109.4 . .
C2 C3 H3B 109.4 . .
C4 C3 H3B 109.4 . .
H3A C3 H3B 108.0 . .
N1 C1S O5S 106.6(3) . .
N1 C1S C2S 110.4(3) . .
O5S C1S C2S 109.8(3) . .
N1 C1S H1S 110.0 . .
O5S C1S H1S 110.0 . .
C2S C1S H1S 110.0 . .
C6S O6S Na1 109.9(2) . 2
C6S O6S H6T 102(3) . .
Na1 O6S H6T 9(3) 2 .
O2S C2S C3S 109.2(3) . .
O2S C2S C1S 110.4(3) . .
C3S C2S C1S 110.0(3) . .
O2S C2S H2S 109.1 . .
C3S C2S H2S 109.1 . .
C1S C2S H2S 109.1 . .
C13 C12 C11 109.9(3) . .
C13 C12 H12A 109.7 . .
C11 C12 H12A 109.7 . .
C13 C12 H12B 109.7 . .
C11 C12 H12B 109.7 . .
H12A C12 H12B 108.2 . .
O5S C5S C6S 106.9(3) . .
O5S C5S C4S 109.4(3) . .
C6S C5S C4S 113.4(3) . .
O5S C5S H5S 109.0 . .
C6S C5S H5S 109.0 . .
C4S C5S H5S 109.0 . .
O4S C4S C3S 109.0(3) . .
O4S C4S C5S 109.9(3) . .
C3S C4S C5S 111.1(3) . .
O4S C4S H4S 108.9 . .
C3S C4S H4S 108.9 . .
C5S C4S H4S 108.9 . .
O6S C6S C5S 109.7(3) . .
O6S C6S H6S1 109.7 . .
C5S C6S H6S1 109.7 . .
O6S C6S H6S2 109.7 . .
C5S C6S H6S2 109.7 . .
H6S1 C6S H6S2 108.2 . .
O2 C14 O3 124.7(4) . .
O2 C14 C13 120.4(4) . .
O3 C14 C13 114.9(3) . .
C1 C2 C3 113.0(3) . .
C1 C2 H2A 109.0 . .
C3 C2 H2A 109.0 . .
C1 C2 H2B 109.0 . .
C3 C2 H2B 109.0 . .
H2A C2 H2B 107.8 . .
O1 C1 N1 123.6(4) . .
O1 C1 C2 121.8(4) . .
N1 C1 C2 114.6(3) . .

loop_
_geom_bond_atom_site_label_1
_geom_bond_atom_site_label_2
_geom_bond_distance
_geom_bond_site_symmetry_2
Na1 O3S 2.663(4) 2_645
Na1 O6S 2.687(4) 2_545
Na1 O3S 2.734(4) 1_654
Na1 O2S 2.734(4) 2_655
C6 C5 1.507(5) .
C6 C7 1.515(5) .
C6 H6A 0.9900 .
C6 H6B 0.9900 .
O4S C4S 1.412(4) .
O4S H4T 0.970(2) .
C9 C10 1.513(5) .
C9 C8 1.514(5) .
C9 H9A 0.9900 .
C9 H9B 0.9900 .
C5 C4 1.503(5) .
C5 H5A 0.9900 .
C5 H5B 0.9900 .
C7 C8 1.502(5) .
C7 H7A 0.9900 .
C7 H7B 0.9900 .
C8 H8A 0.9900 .
C8 H8B 0.9900 .
C11 C10 1.506(5) .
C11 C12 1.529(5) .
C11 H11A 0.9900 .
C11 H11B 0.9900 .
N1 C1 1.337(5) .
N1 C1S 1.412(4) .
N1 H1N 1.030(2) .
O5S C1S 1.412(4) .
O5S C5S 1.415(4) .
O2S C2S 1.404(4) .
O2S Na1 2.734(4) 2_645
O2S H2T 0.970(2) .
C10 H10A 0.9900 .
C10 H10B 0.9900 .
C13 C14 1.498(5) .
C13 C12 1.521(5) .
C13 H13A 0.9900 .
C13 H13B 0.9900 .
C4 C3 1.521(5) .
C4 H4A 0.9900 .
C4 H4B 0.9900 .
O3S C3S 1.414(4) .
O3S Na1 2.663(4) 2_655
O3S Na1 2.734(4) 1_456
O3S H3T 0.970(2) .
C3S C4S 1.503(4) .
C3S C2S 1.506(5) .
C3S H3S 1.0000 .
C3 C2 1.513(5) .
C3 H3A 0.9900 .
C3 H3B 0.9900 .
C1S C2S 1.539(5) .
C1S H1S 1.0000 .
O6S C6S 1.428(4) .
O6S Na1 2.687(4) 2
O6S H6T 0.970(2) .
O2 C14 1.213(5) .
C2S H2S 1.0000 .
C12 H12A 0.9900 .
C12 H12B 0.9900 .
C5S C6S 1.499(5) .
C5S C4S 1.513(5) .
C5S H5S 1.0000 .
C4S H4S 1.0000 .
C6S H6S1 0.9900 .
C6S H6S2 0.9900 .
O1 C1 1.215(5) .
C14 O3 1.290(5) .
C2 C1 1.492(5) .
C2 H2A 0.9900 .
C2 H2B 0.9900 .
